data_2206460
loop_
_publ_author_name
'Xiao-Hang Qiu'
'Xiao-lan Tong'

_publ_section_title
;{2-[2-(1<i>H</i>-1,3-Benzimidazol-2-yl)ethyliminomethyl]-4-bromophenolato}thiocyanatocopper(II)
 methanol solvate
;
_journal_issue 8
_journal_name_full 'Acta Crystallographica Section E'
_journal_page_first m1470
_journal_page_last m1471
_journal_paper_doi 10.1107/S1600536805020477
_journal_volume 61
_journal_year 2005
_chemical_formula_iupac '[Cu (N C S) (C16 H13 Br N3 O)], C H4 O'
_chemical_formula_moiety 'C17 H13 Br Cu N4 O S, C H4 O'
_chemical_formula_sum 'C18 H17 Br Cu N4 O2 S'
_chemical_formula_weight 496.87
_chemical_name_systematic
;
{2-[2-(1H-1,3-Benzimidazol-2-yl)ethyliminomethyl]-4-
bromophenolato}thiocyanatocopper(II) methanol solvate
;
_space_group_IT_number 2
_symmetry_cell_setting triclinic
_symmetry_space_group_name_Hall '-P 1'
_symmetry_space_group_name_H-M 'P -1'
_atom_sites_solution_hydrogens geom
_atom_sites_solution_primary direct
_atom_sites_solution_secondary difmap
_cell_angle_alpha 75.292(3)
_cell_angle_beta 84.626(2)
_cell_angle_gamma 78.163(3)
_cell_formula_units_Z 2
_cell_length_a 7.4111(16)
_cell_length_b 8.7821(19)
_cell_length_c 15.545(3)
_cell_measurement_reflns_used 2585
_cell_measurement_temperature 293(2)
_cell_measurement_theta_max 25.03
_cell_measurement_theta_min 2.44
_cell_volume 956.9(3)
_computing_cell_refinement 'SAINT (Bruker,1998)'
_computing_data_collection 'SMART (Bruker,1998)'
_computing_data_reduction SAINT
_computing_molecular_graphics 'SHELXTL (Bruker,1998)'
_computing_publication_material SHELXTL
_computing_structure_refinement 'SHELXL97 (Sheldrick, 1997)'
_computing_structure_solution 'SHELXS97 (Sheldrick, 1997)'
_diffrn_ambient_temperature 293(2)
_diffrn_measured_fraction_theta_full 0.984
_diffrn_measured_fraction_theta_max 0.984
_diffrn_measurement_device_type 'Bruker APEX-II CCD area-detector'
_diffrn_measurement_method '\f and \w'
_diffrn_radiation_monochromator graphite
_diffrn_radiation_source 'fine-focus sealed tube'
_diffrn_radiation_type MoK\a
_diffrn_radiation_wavelength 0.71073
_diffrn_reflns_av_R_equivalents 0.018
_diffrn_reflns_av_sigmaI/netI 0.032
_diffrn_reflns_limit_h_max 8
_diffrn_reflns_limit_h_min -8
_diffrn_reflns_limit_k_max 8
_diffrn_reflns_limit_k_min -10
_diffrn_reflns_limit_l_max 18
_diffrn_reflns_limit_l_min -18
_diffrn_reflns_number 5142
_diffrn_reflns_theta_full 25.03
_diffrn_reflns_theta_max 25.0
_diffrn_reflns_theta_min 2.4
_diffrn_standards_decay_% 0
_diffrn_standards_number 0
_exptl_absorpt_coefficient_mu 3.36
_exptl_absorpt_correction_T_max 0.511
_exptl_absorpt_correction_T_min 0.220
_exptl_absorpt_correction_type multi-scan
_exptl_absorpt_process_details '(SADABS; Sheldrick, 1996)'
_exptl_crystal_colour green
_exptl_crystal_density_diffrn 1.725
_exptl_crystal_density_method 'not measured'
_exptl_crystal_description block
_exptl_crystal_F_000 498
_exptl_crystal_size_max 0.48
_exptl_crystal_size_mid 0.34
_exptl_crystal_size_min 0.20
_refine_diff_density_max 0.494
_refine_diff_density_min -0.620
_refine_ls_extinction_method none
_refine_ls_goodness_of_fit_ref 1.06
_refine_ls_hydrogen_treatment mixed
_refine_ls_matrix_type full
_refine_ls_number_parameters 250
_refine_ls_number_reflns 3334
_refine_ls_number_restraints 0
_refine_ls_restrained_S_all 1.06
_refine_ls_R_factor_all 0.043
_refine_ls_R_factor_gt 0.034
_refine_ls_shift/su_max 0.001
_refine_ls_shift/su_mean 0.000
_refine_ls_structure_factor_coef Fsqd
_refine_ls_weighting_details 'calc w = 1/[\s^2^(Fo^2^)+(0.0603P)^2^+0.2902P] where P = (Fo^2^+2Fc^2^)/3'
_refine_ls_weighting_scheme calc
_refine_ls_wR_factor_gt 0.092
_refine_ls_wR_factor_ref 0.098
_reflns_number_gt 2802
_reflns_number_total 3334
_reflns_threshold_expression I>2\s(I)
_cod_data_source_file is6091.cif
_cod_data_source_block I
_cod_depositor_comments
;
The following automatic conversions were performed:
'_symmetry_cell_setting' value 'Triclinic' changed to 'triclinic'
according to '/home/saulius/struct/CIF-dictionaries/cif_core.dic'
dictionary named 'cif_core.dic' version 2.4.1 from 2010-06-29.

Automatic conversion script
Id: cif_fix_enum 1527 2010-12-29 10:47:43Z saulius 

The following automatic conversions were performed:

'_symmetry_cell_setting' value 'Triclinic' changed to 'triclinic'
according to /home/saulius/struct/CIF-dictionaries/cif_core.dic
dictionary named 'cif_core.dic' version 2.4.1 from 2010-06-29.

Automatic conversion script
Id: cif_fix_values 1715 2011-07-08 13:25:40Z adriana 
;
_cod_original_cell_volume 956.9(4)
_cod_original_sg_symbol_H-M P-1
_cod_database_code 2206460
_cod_database_fobs_code 2206460

loop_
_symmetry_equiv_pos_as_xyz
'x, y, z'
'-x, -y, -z'

loop_
_atom_site_label
_atom_site_fract_x
_atom_site_fract_y
_atom_site_fract_z
_atom_site_U_iso_or_equiv
_atom_site_adp_type
_atom_site_calc_flag
_atom_site_refinement_flags
_atom_site_occupancy
_atom_site_type_symbol
Cu1 0.55599(5) 0.11614(4) 0.22263(2) 0.03351(14) Uani d . 1 Cu
Br1 0.95097(5) -0.00734(5) -0.20933(2) 0.05475(15) Uani d . 1 Br
S1 0.18412(15) 0.49495(11) 0.35854(6) 0.0536(3) Uani d . 1 S
N1 0.5883(3) -0.0871(3) 0.19117(16) 0.0315(6) Uani d . 1 N
N2 0.6480(3) 0.0118(3) 0.34287(16) 0.0321(6) Uani d . 1 N
N3 0.7200(4) -0.1726(4) 0.46562(18) 0.0336(6) Uani d . 1 N
N4 0.3925(4) 0.2950(3) 0.25868(19) 0.0462(7) Uani d . 1 N
O1 0.5902(3) 0.2359(3) 0.10480(14) 0.0395(5) Uani d . 1 O
C1 0.7862(4) -0.0414(4) -0.0350(2) 0.0349(7) Uani d . 1 C
H1 0.8081 -0.1499 -0.0340 0.042 Uiso calc R 1 H
C2 0.8344(4) 0.0654(4) -0.1090(2) 0.0376(8) Uani d . 1 C
C3 0.7962(5) 0.2289(4) -0.1138(2) 0.0419(8) Uani d . 1 C
H3 0.8269 0.3012 -0.1654 0.050 Uiso calc R 1 H
C4 0.7131(5) 0.2825(4) -0.0420(2) 0.0438(8) Uani d . 1 C
H4 0.6868 0.3921 -0.0456 0.053 Uiso calc R 1 H
C5 0.6663(4) 0.1763(4) 0.03747(19) 0.0327(7) Uani d . 1 C
C6 0.7036(4) 0.0107(4) 0.04010(19) 0.0300(6) Uani d . 1 C
C7 0.6507(4) -0.1092(4) 0.1143(2) 0.0313(7) Uani d . 1 C
H7 0.6626 -0.2121 0.1061 0.038 Uiso calc R 1 H
C8 0.5348(4) -0.2216(4) 0.2581(2) 0.0343(7) Uani d . 1 C
H8A 0.5436 -0.3117 0.2315 0.041 Uiso calc R 1 H
H8B 0.4072 -0.1917 0.2777 0.041 Uiso calc R 1 H
C9 0.6551(5) -0.2732(4) 0.3385(2) 0.0389(7) Uani d . 1 C
H9A 0.6066 -0.3567 0.3825 0.047 Uiso calc R 1 H
H9B 0.7784 -0.3194 0.3201 0.047 Uiso calc R 1 H
C10 0.6684(4) -0.1430(4) 0.38166(19) 0.0315(7) Uani d . 1 C
C11 0.6927(4) 0.0861(4) 0.40588(18) 0.0301(6) Uani d . 1 C
C12 0.7073(5) 0.2432(4) 0.3992(2) 0.0392(8) Uani d . 1 C
H12 0.6819 0.3220 0.3469 0.047 Uiso calc R 1 H
C13 0.7614(5) 0.2778(4) 0.4739(2) 0.0438(8) Uani d . 1 C
H13 0.7721 0.3825 0.4716 0.053 Uiso calc R 1 H
C14 0.7999(4) 0.1610(4) 0.5517(2) 0.0402(8) Uani d . 1 C
H14 0.8331 0.1900 0.6007 0.048 Uiso calc R 1 H
C15 0.7907(4) 0.0030(4) 0.5590(2) 0.0382(8) Uani d . 1 C
H15 0.8186 -0.0758 0.6111 0.046 Uiso calc R 1 H
C16 0.7369(4) -0.0312(4) 0.48355(19) 0.0318(7) Uani d . 1 C
C17 0.3048(5) 0.3784(4) 0.2996(2) 0.0374(7) Uani d . 1 C
O2 0.7178(6) 0.5019(5) 0.1335(4) 0.1229(18) Uani d . 1 O
H2 0.6731 0.4256 0.1301 0.184 Uiso calc R 1 H
C18 0.8995(8) 0.4594(7) 0.1344(5) 0.111(2) Uani d . 1 C
H18A 0.9502 0.5404 0.1501 0.167 Uiso calc R 1 H
H18B 0.9477 0.4477 0.0764 0.167 Uiso calc R 1 H
H18C 0.9325 0.3594 0.1773 0.167 Uiso calc R 1 H
H3A 0.734(4) -0.254(4) 0.496(2) 0.026(9) Uiso d . 1 H

loop_
_atom_site_aniso_label
_atom_site_aniso_U_11
_atom_site_aniso_U_22
_atom_site_aniso_U_33
_atom_site_aniso_U_12
_atom_site_aniso_U_13
_atom_site_aniso_U_23
Cu1 0.0459(3) 0.0270(2) 0.0253(2) 0.00061(16) -0.00324(16) -0.00738(16)
Br1 0.0509(2) 0.0767(3) 0.0301(2) 0.00406(19) 0.00166(15) -0.01513(18)
S1 0.0730(7) 0.0375(5) 0.0403(5) 0.0101(4) 0.0055(4) -0.0106(4)
N1 0.0367(14) 0.0288(14) 0.0274(13) -0.0042(11) -0.0027(11) -0.0049(11)
N2 0.0369(14) 0.0305(14) 0.0267(13) -0.0018(11) -0.0019(10) -0.0061(11)
N3 0.0416(16) 0.0263(16) 0.0273(14) -0.0015(12) -0.0036(11) 0.0008(12)
N4 0.0593(19) 0.0385(16) 0.0356(15) 0.0074(14) -0.0055(14) -0.0118(13)
O1 0.0586(15) 0.0277(12) 0.0291(11) -0.0020(10) -0.0024(10) -0.0063(9)
C1 0.0338(16) 0.0382(18) 0.0327(16) -0.0003(14) -0.0056(13) -0.0125(14)
C2 0.0337(17) 0.056(2) 0.0237(15) -0.0065(15) -0.0040(13) -0.0113(15)
C3 0.047(2) 0.054(2) 0.0243(15) -0.0156(17) -0.0042(14) -0.0022(15)
C4 0.060(2) 0.0381(19) 0.0350(17) -0.0129(17) -0.0081(15) -0.0065(15)
C5 0.0387(17) 0.0369(18) 0.0225(14) -0.0062(14) -0.0085(12) -0.0051(13)
C6 0.0299(15) 0.0334(17) 0.0259(15) -0.0038(13) -0.0068(12) -0.0056(13)
C7 0.0334(16) 0.0293(16) 0.0319(16) -0.0020(13) -0.0057(12) -0.0099(13)
C8 0.0417(18) 0.0309(17) 0.0305(16) -0.0078(14) -0.0015(13) -0.0071(13)
C9 0.050(2) 0.0300(17) 0.0328(16) -0.0021(15) -0.0019(14) -0.0047(14)
C10 0.0315(16) 0.0322(17) 0.0286(15) -0.0031(13) 0.0017(12) -0.0066(13)
C11 0.0303(15) 0.0356(17) 0.0223(14) -0.0011(13) -0.0004(11) -0.0075(13)
C12 0.049(2) 0.0386(19) 0.0282(16) -0.0057(15) -0.0054(14) -0.0045(14)
C13 0.055(2) 0.0382(19) 0.0416(19) -0.0118(16) -0.0015(16) -0.0131(16)
C14 0.0425(19) 0.049(2) 0.0317(16) -0.0081(16) -0.0013(14) -0.0140(15)
C15 0.0392(18) 0.045(2) 0.0257(15) -0.0032(15) -0.0023(13) -0.0044(14)
C16 0.0300(16) 0.0350(18) 0.0292(16) -0.0049(13) 0.0024(12) -0.0077(14)
C17 0.0472(19) 0.0301(17) 0.0304(16) -0.0027(15) -0.0062(14) -0.0012(14)
O2 0.088(3) 0.071(3) 0.238(6) -0.016(2) -0.008(3) -0.088(3)
C18 0.087(4) 0.072(4) 0.182(7) -0.017(3) -0.007(4) -0.041(4)

loop_
_atom_type_symbol
_atom_type_description
_atom_type_scat_dispersion_real
_atom_type_scat_dispersion_imag
_atom_type_scat_source
C C 0.0033 0.0016 ' International Tables Vol C Tables 4.2.6.8 and 6.1.1.4'
H H 0.0000 0.0000 ' International Tables Vol C Tables 4.2.6.8 and 6.1.1.4'
N N 0.0061 0.0033 ' International Tables Vol C Tables 4.2.6.8 and 6.1.1.4'
O O 0.0106 0.0060 ' International Tables Vol C Tables 4.2.6.8 and 6.1.1.4'
S S 0.1246 0.1234 ' International Tables Vol C Tables 4.2.6.8 and 6.1.1.4'
Br Br -0.2901 2.4595 ' International Tables Vol C Tables 4.2.6.8 and 6.1.1.4'
Cu Cu 0.3201 1.2651 ' International Tables Vol C Tables 4.2.6.8 and 6.1.1.4'

loop_
_geom_angle_atom_site_label_1
_geom_angle_atom_site_label_2
_geom_angle_atom_site_label_3
_geom_angle
_geom_angle_publ_flag
O1 Cu1 N1 94.94(10) yes
O1 Cu1 N4 93.45(11) yes
N1 Cu1 N4 149.17(12) yes
O1 Cu1 N2 150.83(10) yes
N1 Cu1 N2 92.00(10) yes
N4 Cu1 N2 94.95(11) yes
C7 N1 C8 118.6(3) ?
C7 N1 Cu1 123.7(2) yes
C8 N1 Cu1 117.69(19) yes
C10 N2 C11 106.4(2) ?
C10 N2 Cu1 126.0(2) yes
C11 N2 Cu1 127.5(2) yes
C10 N3 C16 109.0(3) ?
C10 N3 H3A 123(3) ?
C16 N3 H3A 128(3) ?
C17 N4 Cu1 163.9(3) yes
C5 O1 Cu1 125.56(19) yes
C2 C1 C6 120.5(3) ?
C2 C1 H1 119.7 ?
C6 C1 H1 119.7 ?
C1 C2 C3 121.0(3) ?
C1 C2 Br1 120.1(3) ?
C3 C2 Br1 118.9(2) ?
C4 C3 C2 119.4(3) ?
C4 C3 H3 120.3 ?
C2 C3 H3 120.3 ?
C3 C4 C5 121.8(3) ?
C3 C4 H4 119.1 ?
C5 C4 H4 119.1 ?
O1 C5 C4 118.6(3) ?
O1 C5 C6 123.7(3) ?
C4 C5 C6 117.7(3) ?
C1 C6 C5 119.5(3) ?
C1 C6 C7 116.9(3) ?
C5 C6 C7 123.4(3) ?
N1 C7 C6 125.9(3) ?
N1 C7 H7 117.1 ?
C6 C7 H7 117.1 ?
N1 C8 C9 112.5(3) ?
N1 C8 H8A 109.1 ?
C9 C8 H8A 109.1 ?
N1 C8 H8B 109.1 ?
C9 C8 H8B 109.1 ?
H8A C8 H8B 107.8 ?
C10 C9 C8 115.1(3) ?
C10 C9 H9A 108.5 ?
C8 C9 H9A 108.5 ?
C10 C9 H9B 108.5 ?
C8 C9 H9B 108.5 ?
H9A C9 H9B 107.5 ?
N2 C10 N3 110.9(3) ?
N2 C10 C9 126.4(3) ?
N3 C10 C9 122.4(3) ?
C12 C11 C16 120.7(3) ?
C12 C11 N2 131.1(3) ?
C16 C11 N2 108.0(3) ?
C11 C12 C13 117.0(3) ?
C11 C12 H12 121.5 ?
C13 C12 H12 121.5 ?
C14 C13 C12 121.8(3) ?
C14 C13 H13 119.1 ?
C12 C13 H13 119.1 ?
C15 C14 C13 122.1(3) ?
C15 C14 H14 118.9 ?
C13 C14 H14 118.9 ?
C14 C15 C16 115.8(3) ?
C14 C15 H15 122.1 ?
C16 C15 H15 122.1 ?
N3 C16 C11 105.7(3) ?
N3 C16 C15 131.8(3) ?
C11 C16 C15 122.5(3) ?
N4 C17 S1 178.9(3) ?
C18 O2 H2 109.5 ?
O2 C18 H18A 109.5 ?
O2 C18 H18B 109.5 ?
H18A C18 H18B 109.5 ?
O2 C18 H18C 109.5 ?
H18A C18 H18C 109.5 ?
H18B C18 H18C 109.5 ?

loop_
_geom_bond_atom_site_label_1
_geom_bond_atom_site_label_2
_geom_bond_distance
_geom_bond_publ_flag
Cu1 O1 1.889(2) yes
Cu1 N1 1.931(3) yes
Cu1 N4 1.946(3) yes
Cu1 N2 1.978(2) yes
Br1 C2 1.901(3) ?
S1 C17 1.623(3) ?
N1 C7 1.287(4) ?
N1 C8 1.458(4) ?
N2 C10 1.323(4) ?
N2 C11 1.403(4) ?
N3 C10 1.341(4) ?
N3 C16 1.372(4) ?
N3 H3A 0.75(3) ?
N4 C17 1.152(4) ?
O1 C5 1.317(4) ?
C1 C2 1.359(5) ?
C1 C6 1.403(4) ?
C1 H1 0.9300 ?
C2 C3 1.389(5) ?
C3 C4 1.366(5) ?
C3 H3 0.9300 ?
C4 C5 1.408(4) ?
C4 H4 0.9300 ?
C5 C6 1.414(4) ?
C6 C7 1.436(4) ?
C7 H7 0.9300 ?
C8 C9 1.522(5) ?
C8 H8A 0.9700 ?
C8 H8B 0.9700 ?
C9 C10 1.488(4) ?
C9 H9A 0.9700 ?
C9 H9B 0.9700 ?
C11 C12 1.383(4) ?
C11 C16 1.389(4) ?
C12 C13 1.384(5) ?
C12 H12 0.9300 ?
C13 C14 1.383(5) ?
C13 H13 0.9300 ?
C14 C15 1.378(5) ?
C14 H14 0.9300 ?
C15 C16 1.394(4) ?
C15 H15 0.9300 ?
O2 C18 1.322(6) ?
O2 H2 0.8200 ?
C18 H18A 0.9600 ?
C18 H18B 0.9600 ?
C18 H18C 0.9600 ?

loop_
_geom_hbond_atom_site_label_D
_geom_hbond_atom_site_label_H
_geom_hbond_atom_site_label_A
_geom_hbond_site_symmetry_A
_geom_hbond_distance_DH
_geom_hbond_distance_HA
_geom_hbond_distance_DA
_geom_hbond_angle_DHA
_geom_hbond_publ_flag
O2 H2 O1 . 0.82 2.03 2.840(5) 171 yes
C7 H7 O2 1_545 0.93 2.39 3.289(6) 162 yes
N3 H3A S1 2_656 0.74(3) 2.69(3) 3.406(3) 161(3) yes

loop_
_geom_torsion_atom_site_label_1
_geom_torsion_atom_site_label_2
_geom_torsion_atom_site_label_3
_geom_torsion_atom_site_label_4
_geom_torsion
O1 Cu1 N1 C7 11.9(3)
N4 Cu1 N1 C7 117.2(3)
N2 Cu1 N1 C7 -139.7(3)
O1 Cu1 N1 C8 -166.8(2)
N4 Cu1 N1 C8 -61.5(3)
N2 Cu1 N1 C8 41.6(2)
O1 Cu1 N2 C10 -118.5(3)
N1 Cu1 N2 C10 -14.6(3)
N4 Cu1 N2 C10 135.3(3)
O1 Cu1 N2 C11 66.1(3)
N1 Cu1 N2 C11 169.9(2)
N4 Cu1 N2 C11 -40.1(3)
O1 Cu1 N4 C17 -164.4(11)
N1 Cu1 N4 C17 90.0(11)
N2 Cu1 N4 C17 -12.4(11)
N1 Cu1 O1 C5 -17.5(3)
N4 Cu1 O1 C5 -167.8(3)
N2 Cu1 O1 C5 85.7(3)
C6 C1 C2 C3 -2.8(5)
C6 C1 C2 Br1 178.7(2)
C1 C2 C3 C4 1.7(5)
Br1 C2 C3 C4 -179.7(3)
C2 C3 C4 C5 0.6(5)
Cu1 O1 C5 C4 -168.3(2)
Cu1 O1 C5 C6 11.9(4)
C3 C4 C5 O1 178.5(3)
C3 C4 C5 C6 -1.7(5)
C2 C1 C6 C5 1.6(4)
C2 C1 C6 C7 177.7(3)
O1 C5 C6 C1 -179.6(3)
C4 C5 C6 C1 0.6(4)
O1 C5 C6 C7 4.5(5)
C4 C5 C6 C7 -175.3(3)
C8 N1 C7 C6 177.8(3)
Cu1 N1 C7 C6 -0.8(4)
C1 C6 C7 N1 173.6(3)
C5 C6 C7 N1 -10.5(5)
C7 N1 C8 C9 115.4(3)
Cu1 N1 C8 C9 -65.8(3)
N1 C8 C9 C10 53.7(4)
C11 N2 C10 N3 1.1(3)
Cu1 N2 C10 N3 -175.19(19)
C11 N2 C10 C9 -173.5(3)
Cu1 N2 C10 C9 10.3(4)
C16 N3 C10 N2 -0.7(3)
C16 N3 C10 C9 174.1(3)
C8 C9 C10 N2 -26.3(4)
C8 C9 C10 N3 159.8(3)
C10 N2 C11 C12 175.0(3)
Cu1 N2 C11 C12 -8.8(5)
C10 N2 C11 C16 -1.0(3)
Cu1 N2 C11 C16 175.13(19)
C16 C11 C12 C13 -2.1(5)
N2 C11 C12 C13 -177.7(3)
C11 C12 C13 C14 0.2(5)
C12 C13 C14 C15 1.4(5)
C13 C14 C15 C16 -1.1(5)
C10 N3 C16 C11 0.0(3)
C10 N3 C16 C15 -178.1(3)
C12 C11 C16 N3 -175.9(3)
N2 C11 C16 N3 0.6(3)
C12 C11 C16 C15 2.5(4)
N2 C11 C16 C15 179.0(3)
C14 C15 C16 N3 177.0(3)
C14 C15 C16 C11 -0.8(4)
Cu1 N4 C17 S1 37(19)
